data_7116215
loop_
_publ_author_name
'Zhang, Zhe-Yu'
'Peng, Jun'
'Shi, Zhen-Yu'
'Zhou, Wan-Li'
'Khan, Shifa Ullah'
'Liu, Hong-Sheng'

_publ_section_title
;
 Antimony-dependent expansion for the Keggin heteropolyniobate family.
;
_journal_issue 15
_journal_name_full 'Chemical communications (Cambridge, England)'
_journal_page_first 3091
_journal_page_last 3093
_journal_paper_doi 10.1039/c4cc09612f
_journal_volume 51
_journal_year 2015
_chemical_formula_moiety 'H Nb12 O40 P Sb2, 4(C4 H18 Cu N4 O), 22(H2 O)'
_chemical_formula_sum 'C16 H117 Cu4 N16 Nb12 O66 P Sb2'
_chemical_formula_weight 3233.81
_chemical_name_systematic
; 
 ? 
;
_chemical_properties_physical Efflorescent
_space_group_IT_number 88
_symmetry_cell_setting tetragonal
_symmetry_space_group_name_Hall '-I 4ad'
_symmetry_space_group_name_H-M 'I 41/a :2'
_atom_sites_solution_hydrogens geom
_atom_sites_solution_primary direct
_atom_sites_solution_secondary difmap
_audit_block_doi 10.5517/cc138bpd
_audit_creation_method SHELXL-97
_audit_update_record
;
2014-08-23 deposited with the CCDC.
2015-01-02 downloaded from the CCDC.
;
_cell_angle_alpha 90.00
_cell_angle_beta 90.00
_cell_angle_gamma 90.00
_cell_formula_units_Z 4
_cell_length_a 25.6100(5)
_cell_length_b 25.6100(5)
_cell_length_c 16.1860(6)
_cell_measurement_temperature 293(2)
_cell_volume 10615.9(5)
_computing_cell_refinement 'Bruker SMART'
_computing_data_collection 'Bruker SMART'
_computing_data_reduction 'Bruker SAINT'
_computing_molecular_graphics 'Bruker SHELXTL'
_computing_publication_material 'Bruker SHELXTL'
_computing_structure_refinement 'SHELXL-97 (Sheldrick, 1997)'
_computing_structure_solution 'SHELXS-97 (Sheldrick, 1990)'
_diffrn_ambient_temperature 293(2)
_diffrn_measured_fraction_theta_full 0.998
_diffrn_measured_fraction_theta_max 0.998
_diffrn_measurement_device_type 'CCD area detector'
_diffrn_measurement_method 'phi and omega scans'
_diffrn_radiation_monochromator graphite
_diffrn_radiation_source 'fine-focus sealed tube'
_diffrn_radiation_type MoK\a
_diffrn_radiation_wavelength 0.71069
_diffrn_reflns_av_R_equivalents 0.0540
_diffrn_reflns_av_sigmaI/netI 0.0506
_diffrn_reflns_limit_h_max 27
_diffrn_reflns_limit_h_min -30
_diffrn_reflns_limit_k_max 25
_diffrn_reflns_limit_k_min -30
_diffrn_reflns_limit_l_max 13
_diffrn_reflns_limit_l_min -19
_diffrn_reflns_number 19856
_diffrn_reflns_theta_full 25.00
_diffrn_reflns_theta_max 25.00
_diffrn_reflns_theta_min 3.13
_exptl_absorpt_coefficient_mu 2.632
_exptl_absorpt_correction_T_max 0.854
_exptl_absorpt_correction_T_min 0.777
_exptl_absorpt_correction_type multi-scan
_exptl_absorpt_process_details SADABS
_exptl_crystal_colour blue
_exptl_crystal_density_diffrn 2.023
_exptl_crystal_density_method 'not measured'
_exptl_crystal_description platelet
_exptl_crystal_F_000 6312
_exptl_crystal_size_max 0.15
_exptl_crystal_size_mid 0.08
_exptl_crystal_size_min 0.06
_refine_diff_density_max 2.276
_refine_diff_density_min -0.603
_refine_diff_density_rms 0.183
_refine_ls_extinction_method none
_refine_ls_goodness_of_fit_ref 1.072
_refine_ls_hydrogen_treatment mixed
_refine_ls_matrix_type full
_refine_ls_number_parameters 286
_refine_ls_number_reflns 4655
_refine_ls_number_restraints 30
_refine_ls_restrained_S_all 1.076
_refine_ls_R_factor_all 0.0737
_refine_ls_R_factor_gt 0.0477
_refine_ls_shift/su_max 0.001
_refine_ls_shift/su_mean 0.000
_refine_ls_structure_factor_coef Fsqd
_refine_ls_weighting_details 'calc w=1/[\s^2^(Fo^2^)+(0.0643P)^2^+159.6516P] where P=(Fo^2^+2Fc^2^)/3'
_refine_ls_weighting_scheme calc
_refine_ls_wR_factor_gt 0.1313
_refine_ls_wR_factor_ref 0.1451
_reflns_number_gt 3446
_reflns_number_total 4655
_reflns_threshold_expression >2sigma(I)
_cod_data_source_file c4cc09612f2.cif
_cod_data_source_block shelxl
_cod_depositor_comments
;
The following automatic conversions were performed:

'_symmetry_cell_setting' value 'Tetragonal' changed to 'tetragonal'
according to
/usr/data/users/saulius/crontab/automatic-downloads/rss-feeds/RSC/lib/dictionaries/cif_core.dic
dictionary named 'cif_core.dic' version 2.4.2 from
2011-04-26.

'_exptl_absorpt_correction_type' value 'Multi-scan'
changed to 'multi-scan' according to
/usr/data/users/saulius/crontab/automatic-downloads/rss-feeds/RSC/lib/dictionaries/cif_core.dic
dictionary named 'cif_core.dic' version 2.4.2 from 2011-04-26.

Automatic conversion script
Id: cif_fix_values 2935 2014-11-11 08:27:57Z andrius 

 Adding full bibliography for 7116213--7116221.cif.
;
_cod_original_sg_symbol_H-M I4(1)/a
_cod_database_code 7116215

loop_
_symmetry_equiv_pos_as_xyz
'x, y, z'
'-x, -y+1/2, z'
'-y+3/4, x+1/4, z+1/4'
'y+1/4, -x+1/4, z+1/4'
'x+1/2, y+1/2, z+1/2'
'-x+1/2, -y+1, z+1/2'
'-y+5/4, x+3/4, z+3/4'
'y+3/4, -x+3/4, z+3/4'
'-x, -y, -z'
'x, y-1/2, -z'
'y-3/4, -x-1/4, -z-1/4'
'-y-1/4, x-1/4, -z-1/4'
'-x+1/2, -y+1/2, -z+1/2'
'x+1/2, y, -z+1/2'
'y-1/4, -x+1/4, -z+1/4'
'-y+1/4, x+1/4, -z+1/4'

loop_
_atom_site_label
_atom_site_type_symbol
_atom_site_fract_x
_atom_site_fract_y
_atom_site_fract_z
_atom_site_U_iso_or_equiv
_atom_site_adp_type
_atom_site_occupancy
_atom_site_symmetry_multiplicity
_atom_site_calc_flag
_atom_site_refinement_flags
Cu1 Cu 0.58590(5) 0.97838(4) 0.32825(8) 0.0363(3) Uani 1 1 d .
Nb1 Nb 0.63826(3) 0.20926(3) 0.37039(5) 0.0193(2) Uani 1 1 d .
Nb2 Nb 0.59453(3) 0.29576(3) 0.22221(5) 0.0198(2) Uani 1 1 d .
Nb3 Nb 0.55519(3) 0.16046(3) 0.22321(5) 0.0195(2) Uani 1 1 d .
Sb1 Sb 0.5000 0.2500 0.10621(5) 0.0243(2) Uani 1 2 d S
P1 P 0.5000 0.2500 0.3750 0.0001(6) Uiso 1 4 d S
O1 O 0.4415(2) 0.0471(2) 0.3557(4) 0.0321(15) Uani 1 1 d .
O2 O 0.6264(2) 0.3305(2) 0.1440(4) 0.0309(15) Uani 1 1 d .
O3 O 0.5674(2) 0.1136(2) 0.1453(4) 0.0315(15) Uani 1 1 d .
O4 O 0.6210(2) 0.1600(2) 0.2785(4) 0.0238(13) Uani 1 1 d .
O5 O 0.6497(2) 0.2617(2) 0.2801(4) 0.0228(13) Uani 1 1 d .
O6 O 0.5747(2) 0.2285(2) 0.1570(4) 0.0228(13) Uani 1 1 d .
O7 O 0.5166(2) 0.3084(2) 0.1836(4) 0.0217(13) Uani 1 1 d .
O8 O 0.5825(2) 0.3480(2) 0.3024(4) 0.0239(13) Uani 1 1 d .
O9 O 0.5177(2) 0.1221(2) 0.3028(4) 0.0224(13) Uani 1 1 d .
O10 O 0.5488(2) 0.2355(2) 0.3187(4) 0.0212(13) Uani 1 1 d .
O1W O 0.5151(3) 0.9744(3) 0.4166(5) 0.0464(19) Uani 1 1 d .
C1 C 0.5202(7) 0.9616(6) 0.1890(11) 0.088(5) Uani 1 1 d U
H1A H 0.4840 0.9676 0.1739 0.106 Uiso 1 1 calc R
H1B H 0.5405 0.9608 0.1385 0.106 Uiso 1 1 calc R
C2 C 0.5238(7) 0.9131(5) 0.2269(10) 0.087(5) Uani 1 1 d .
H2A H 0.5268 0.8866 0.1844 0.104 Uiso 1 1 calc R
H2B H 0.4918 0.9066 0.2571 0.104 Uiso 1 1 calc R
C3 C 0.6514(5) 1.0435(4) 0.4252(9) 0.060(3) Uani 1 1 d .
H3A H 0.6837 1.0436 0.3938 0.072 Uiso 1 1 calc R
H3B H 0.6522 1.0727 0.4632 0.072 Uiso 1 1 calc R
C4 C 0.6474(6) 0.9958(5) 0.4706(9) 0.073(4) Uani 1 1 d .
H4A H 0.6202 0.9991 0.5120 0.087 Uiso 1 1 calc R
H4B H 0.6801 0.9891 0.4989 0.087 Uiso 1 1 calc R
N1 N 0.5379(4) 1.0051(3) 0.2390(5) 0.047(2) Uani 1 1 d .
H1C H 0.5104 1.0214 0.2619 0.056 Uiso 1 1 calc R
H1D H 0.5550 1.0283 0.2070 0.056 Uiso 1 1 calc R
N2 N 0.5675(4) 0.9077(3) 0.2833(6) 0.050(2) Uani 1 1 d .
H2C H 0.5951 0.8940 0.2565 0.060 Uiso 1 1 calc R
H2D H 0.5588 0.8861 0.3249 0.060 Uiso 1 1 calc R
N3 N 0.6072(3) 1.0492(3) 0.3690(5) 0.037(2) Uani 1 1 d .
H3C H 0.6162 1.0696 0.3260 0.044 Uiso 1 1 calc R
H3D H 0.5803 1.0645 0.3955 0.044 Uiso 1 1 calc R
N4 N 0.6352(3) 0.9518(3) 0.4152(6) 0.044(2) Uani 1 1 d .
H4C H 0.6202 0.9256 0.4438 0.053 Uiso 1 1 calc R
H4D H 0.6646 0.9396 0.3916 0.053 Uiso 1 1 calc R
O2W O 0.7140(3) 0.3724(4) 0.0710(8) 0.094(4) Uani 1 1 d .
O3W O 0.5949(6) 0.4421(5) 0.1743(9) 0.129(5) Uani 1 1 d .
O4W O 0.5773(6) 0.3456(7) -0.0078(10) 0.065(5) Uani 0.50 1 d PU
O5W O 0.6245(7) 0.0324(7) 0.0808(13) 0.079(6) Uani 0.50 1 d P
O6W O 0.6404(8) 0.8528(8) 0.1439(13) 0.087(6) Uani 0.50 1 d PU
O7W O 0.6690(7) 0.9829(7) 0.2203(12) 0.181(7) Uani 1 1 d .
O8W O 0.5150(8) 0.1051(9) 0.0003(13) 0.090(6) Uani 0.50 1 d PU
O9W O 0.5591(13) -0.0209(13) -0.030(2) 0.159(12) Uani 0.50 1 d PU

loop_
_atom_site_aniso_label
_atom_site_aniso_U_11
_atom_site_aniso_U_22
_atom_site_aniso_U_33
_atom_site_aniso_U_23
_atom_site_aniso_U_13
_atom_site_aniso_U_12
Cu1 0.0431(7) 0.0261(6) 0.0397(7) 0.0040(5) 0.0029(6) 0.0047(5)
Nb1 0.0147(4) 0.0181(4) 0.0250(4) 0.0009(3) 0.0013(3) 0.0003(3)
Nb2 0.0176(4) 0.0190(4) 0.0229(4) 0.0009(3) 0.0033(3) 0.0000(3)
Nb3 0.0186(4) 0.0173(4) 0.0226(4) -0.0017(3) 0.0018(3) 0.0021(3)
Sb1 0.0293(5) 0.0240(4) 0.0197(4) 0.000 0.000 -0.0001(4)
O1 0.035(4) 0.019(3) 0.042(4) -0.003(3) -0.002(3) -0.004(3)
O2 0.029(3) 0.034(4) 0.029(4) 0.007(3) 0.009(3) -0.004(3)
O3 0.035(4) 0.029(3) 0.030(4) -0.008(3) 0.005(3) 0.003(3)
O4 0.020(3) 0.021(3) 0.030(3) -0.006(3) 0.001(3) 0.002(2)
O5 0.018(3) 0.020(3) 0.031(3) 0.004(3) 0.003(3) 0.001(2)
O6 0.022(3) 0.021(3) 0.025(3) -0.002(3) 0.003(3) 0.001(2)
O7 0.020(3) 0.022(3) 0.023(3) -0.002(3) -0.003(3) 0.000(2)
O8 0.021(3) 0.016(3) 0.035(4) -0.001(3) 0.002(3) 0.000(2)
O9 0.020(3) 0.019(3) 0.028(3) 0.002(3) -0.002(3) 0.000(2)
O10 0.018(3) 0.018(3) 0.027(3) -0.003(3) 0.000(3) -0.002(2)
O1W 0.048(4) 0.037(4) 0.054(5) 0.013(4) 0.022(4) 0.009(3)
C1 0.102(8) 0.076(8) 0.086(8) -0.004(7) -0.028(7) -0.004(7)
C2 0.128(14) 0.048(8) 0.085(12) -0.001(8) -0.035(11) -0.018(8)
C3 0.055(7) 0.037(6) 0.088(10) -0.001(7) -0.012(7) 0.000(6)
C4 0.075(9) 0.068(9) 0.075(10) 0.022(8) -0.025(8) -0.018(7)
N1 0.066(6) 0.036(5) 0.038(5) 0.004(4) 0.001(5) 0.005(4)
N2 0.066(6) 0.034(5) 0.050(6) 0.001(4) 0.010(5) 0.005(4)
N3 0.032(4) 0.028(4) 0.051(6) 0.008(4) 0.000(4) 0.006(3)
N4 0.042(5) 0.033(5) 0.058(6) 0.018(4) 0.003(5) 0.001(4)
O2W 0.044(5) 0.097(7) 0.139(10) 0.060(7) 0.015(6) 0.018(5)
O3W 0.181(14) 0.091(9) 0.117(11) 0.020(8) 0.036(10) 0.011(8)
O4W 0.059(8) 0.098(9) 0.040(7) 0.007(7) -0.006(6) 0.013(7)
O5W 0.080(13) 0.064(12) 0.092(15) -0.025(11) 0.011(12) 0.001(10)
O6W 0.094(10) 0.092(9) 0.073(9) -0.016(8) -0.009(8) 0.021(8)
O7W 0.165(15) 0.193(17) 0.186(18) 0.003(14) 0.064(13) -0.008(12)
O8W 0.085(9) 0.113(10) 0.071(9) -0.018(8) -0.022(8) 0.005(8)
O9W 0.168(14) 0.160(14) 0.149(14) 0.000(9) -0.002(9) 0.005(9)

loop_
_atom_type_symbol
_atom_type_description
_atom_type_scat_dispersion_real
_atom_type_scat_dispersion_imag
_atom_type_scat_source
C C 0.0033 0.0016 'International Tables Vol C Tables 4.2.6.8 and 6.1.1.4'
H H 0.0000 0.0000 'International Tables Vol C Tables 4.2.6.8 and 6.1.1.4'
N N 0.0061 0.0033 'International Tables Vol C Tables 4.2.6.8 and 6.1.1.4'
O O 0.0106 0.0060 'International Tables Vol C Tables 4.2.6.8 and 6.1.1.4'
Cu Cu 0.3201 1.2651 'International Tables Vol C Tables 4.2.6.8 and 6.1.1.4'
Nb Nb -2.0727 0.6215 'International Tables Vol C Tables 4.2.6.8 and 6.1.1.4'
P P 0.1023 0.0942 'International Tables Vol C Tables 4.2.6.8 and 6.1.1.4'
Sb Sb -0.5866 1.5461 'International Tables Vol C Tables 4.2.6.8 and 6.1.1.4'

loop_
_geom_angle_atom_site_label_1
_geom_angle_atom_site_label_2
_geom_angle_atom_site_label_3
_geom_angle
_geom_angle_site_symmetry_1
_geom_angle_site_symmetry_3
N3 Cu1 N2 177.1(4) . .
N3 Cu1 N4 84.6(3) . .
N2 Cu1 N4 95.5(4) . .
N3 Cu1 N1 95.4(3) . .
N2 Cu1 N1 84.4(4) . .
N4 Cu1 N1 178.5(4) . .
N3 Cu1 O1W 92.8(3) . .
N2 Cu1 O1W 90.1(3) . .
N4 Cu1 O1W 92.6(3) . .
N1 Cu1 O1W 88.9(3) . .
O1 Nb1 O8 102.5(3) 12_656 11_666
O1 Nb1 O9 100.6(3) 12_656 12_656
O8 Nb1 O9 86.6(2) 11_666 12_656
O1 Nb1 O4 102.0(3) 12_656 .
O8 Nb1 O4 90.8(2) 11_666 .
O9 Nb1 O4 157.2(2) 12_656 .
O1 Nb1 O5 101.3(3) 12_656 .
O8 Nb1 O5 156.2(2) 11_666 .
O9 Nb1 O5 88.3(2) 12_656 .
O4 Nb1 O5 85.0(2) . .
O1 Nb1 O10 173.3(3) 12_656 .
O8 Nb1 O10 83.0(2) 11_666 .
O9 Nb1 O10 83.4(2) 12_656 .
O4 Nb1 O10 73.8(2) . .
O5 Nb1 O10 73.35(19) . .
O2 Nb2 O8 102.3(3) . .
O2 Nb2 O5 104.0(3) . .
O8 Nb2 O5 96.2(2) . .
O2 Nb2 O6 99.6(3) . .
O8 Nb2 O6 153.3(2) . .
O5 Nb2 O6 93.0(2) . .
O2 Nb2 O7 98.5(3) . .
O8 Nb2 O7 86.6(2) . .
O5 Nb2 O7 156.1(2) . .
O6 Nb2 O7 75.3(2) . .
O2 Nb2 O10 171.5(2) . .
O8 Nb2 O10 86.1(2) . .
O5 Nb2 O10 75.9(2) . .
O6 Nb2 O10 71.9(2) . .
O7 Nb2 O10 80.6(2) . .
O2 Nb2 Sb1 96.4(2) . .
O8 Nb2 Sb1 121.71(17) . .
O5 Nb2 Sb1 131.67(17) . .
O6 Nb2 Sb1 40.04(15) . .
O7 Nb2 Sb1 35.85(15) . .
O10 Nb2 Sb1 77.88(13) . .
O3 Nb3 O9 102.9(3) . .
O3 Nb3 O4 100.0(3) . .
O9 Nb3 O4 97.3(2) . .
O3 Nb3 O7 101.2(3) . 2_655
O9 Nb3 O7 87.7(2) . 2_655
O4 Nb3 O7 156.5(2) . 2_655
O3 Nb3 O6 99.1(3) . .
O9 Nb3 O6 154.2(2) . .
O4 Nb3 O6 92.0(2) . .
O7 Nb3 O6 74.8(2) 2_655 .
O3 Nb3 O10 170.1(2) . .
O9 Nb3 O10 86.8(2) . .
O4 Nb3 O10 76.7(2) . .
O7 Nb3 O10 80.7(2) 2_655 .
O6 Nb3 O10 72.0(2) . .
O3 Nb3 Sb1 98.0(2) . .
O9 Nb3 Sb1 122.52(17) . .
O4 Nb3 Sb1 130.76(17) . .
O7 Nb3 Sb1 35.48(15) 2_655 .
O6 Nb3 Sb1 39.90(15) . .
O10 Nb3 Sb1 77.87(13) . .
O7 Sb1 O7 102.3(3) . 2_655
O7 Sb1 O6 76.2(2) . .
O7 Sb1 O6 76.0(2) 2_655 .
O7 Sb1 O6 76.0(2) . 2_655
O7 Sb1 O6 76.2(2) 2_655 2_655
O6 Sb1 O6 135.1(3) . 2_655
O7 Sb1 Nb2 38.37(15) . .
O7 Sb1 Nb2 93.78(16) 2_655 .
O6 Sb1 Nb2 38.46(15) . .
O6 Sb1 Nb2 110.22(15) 2_655 .
O7 Sb1 Nb2 93.78(16) . 2_655
O7 Sb1 Nb2 38.37(15) 2_655 2_655
O6 Sb1 Nb2 110.22(15) . 2_655
O6 Sb1 Nb2 38.46(15) 2_655 2_655
Nb2 Sb1 Nb2 110.16(4) . 2_655
O7 Sb1 Nb3 37.74(15) . 2_655
O7 Sb1 Nb3 93.98(16) 2_655 2_655
O6 Sb1 Nb3 109.83(15) . 2_655
O6 Sb1 Nb3 38.86(15) 2_655 2_655
Nb2 Sb1 Nb3 74.86(2) . 2_655
Nb2 Sb1 Nb3 66.59(2) 2_655 2_655
O7 Sb1 Nb3 93.98(16) . .
O7 Sb1 Nb3 37.73(15) 2_655 .
O6 Sb1 Nb3 38.85(15) . .
O6 Sb1 Nb3 109.83(15) 2_655 .
Nb2 Sb1 Nb3 66.60(2) . .
Nb2 Sb1 Nb3 74.86(2) 2_655 .
Nb3 Sb1 Nb3 109.78(4) 2_655 .
O10 P1 O10 109.2(2) 12_656 2_655
O10 P1 O10 109.2(2) 12_656 .
O10 P1 O10 110.1(4) 2_655 .
O10 P1 O10 110.1(4) 12_656 11_666
O10 P1 O10 109.2(2) 2_655 11_666
O10 P1 O10 109.2(2) . 11_666
Nb3 O4 Nb1 122.7(3) . .
Nb2 O5 Nb1 123.8(3) . .
Nb2 O6 Nb3 119.0(3) . .
Nb2 O6 Sb1 101.5(2) . .
Nb3 O6 Sb1 101.3(2) . .
Sb1 O7 Nb3 106.8(2) . 2_655
Sb1 O7 Nb2 105.8(2) . .
Nb3 O7 Nb2 142.3(3) 2_655 .
Nb2 O8 Nb1 155.3(3) . 12_656
Nb3 O9 Nb1 153.2(3) . 11_666
P1 O10 Nb3 126.3(3) . .
P1 O10 Nb2 125.7(3) . .
Nb3 O10 Nb2 93.3(2) . .
P1 O10 Nb1 125.7(3) . .
Nb3 O10 Nb1 86.58(17) . .
Nb2 O10 Nb1 86.88(17) . .
C2 C1 N1 114.9(13) . .
C1 C2 N2 114.6(12) . .
C4 C3 N3 110.6(10) . .
C3 C4 N4 110.8(12) . .
C1 N1 Cu1 109.2(8) . .
C2 N2 Cu1 108.8(7) . .
C3 N3 Cu1 108.9(6) . .
C4 N4 Cu1 107.4(7) . .

loop_
_geom_bond_atom_site_label_1
_geom_bond_atom_site_label_2
_geom_bond_distance
_geom_bond_site_symmetry_2
Cu1 N3 2.006(8) .
Cu1 N2 2.007(9) .
Cu1 N4 2.010(9) .
Cu1 N1 2.017(9) .
Cu1 O1W 2.312(7) .
Nb1 O1 1.760(6) 12_656
Nb1 O8 1.940(6) 11_666
Nb1 O9 1.963(6) 12_656
Nb1 O4 1.999(6) .
Nb1 O5 2.006(6) .
Nb1 O10 2.530(5) .
Nb2 O2 1.749(6) .
Nb2 O8 1.890(6) .
Nb2 O5 1.906(5) .
Nb2 O6 2.082(6) .
Nb2 O7 2.116(5) .
Nb2 O10 2.489(6) .
Nb2 Sb1 3.2802(9) .
Nb3 O3 1.769(6) .
Nb3 O9 1.884(6) .
Nb3 O4 1.909(6) .
Nb3 O7 2.105(5) 2_655
Nb3 O6 2.106(6) .
Nb3 O10 2.471(5) .
Nb3 Sb1 3.2927(9) .
Sb1 O7 1.996(5) .
Sb1 O7 1.996(5) 2_655
Sb1 O6 2.153(6) .
Sb1 O6 2.153(6) 2_655
Sb1 Nb2 3.2802(9) 2_655
Sb1 Nb3 3.2927(9) 2_655
P1 O10 1.590(6) 12_656
P1 O10 1.590(5) 2_655
P1 O10 1.590(6) .
P1 O10 1.590(5) 11_666
O1 Nb1 1.760(6) 11_666
O7 Nb3 2.105(5) 2_655
O8 Nb1 1.940(6) 12_656
O9 Nb1 1.963(6) 11_666
C1 C2 1.387(19) .
C1 N1 1.450(16) .
C2 N2 1.450(16) .
C3 C4 1.429(16) .
C3 N3 1.460(14) .
C4 N4 1.475(16) .
